data_4341815
loop_
_publ_author_name
'Kosnik, Stephanie C.'
'Farrar, Gregory J.'
'Norton, Erin L.'
'Cooper, Benjamin F. T.'
'Ellis, Bobby D.'
'Macdonald, Charles L. B.'

_publ_section_title
;
 Low-Valent Chemistry: An Alternative Approach to Phosphorus-Containing
 Oligomers.
;
_journal_name_full 'Inorganic chemistry'
_journal_page_first 141201074418004
_journal_paper_doi 10.1021/ic502229w
_journal_year 2014
_chemical_formula_moiety 'C48 H40 Ag Br N2 P6'
_chemical_formula_sum 'C48 H40 Ag Br N2 P6'
_chemical_formula_weight 1018.42
_space_group_crystal_system monoclinic
_space_group_IT_number 5
_space_group_name_Hall 'C 2y'
_space_group_name_H-M_alt 'C 1 2 1'
_symmetry_space_group_name_Hall 'C 2y'
_symmetry_space_group_name_H-M 'C 1 2 1'
_atom_sites_solution_hydrogens geom
_audit_creation_method SHELXL-2014/6
_cell_angle_alpha 90
_cell_angle_beta 124.1150(10)
_cell_angle_gamma 90
_cell_formula_units_Z 2
_cell_length_a 20.9310(9)
_cell_length_b 10.3138(4)
_cell_length_c 12.3702(5)
_cell_measurement_reflns_used 9901
_cell_measurement_temperature 173(2)
_cell_measurement_theta_max 26.34
_cell_measurement_theta_min 3.30
_cell_volume 2210.91(16)
_computing_cell_refinement 'Bruker SAINT'
_computing_data_collection 'Bruker APEX2'
_computing_data_reduction 'Bruker SAINT'
_computing_molecular_graphics 'Bruker SHELXTL'
_computing_publication_material 'Bruker SHELXTL'
_computing_structure_refinement 'SHELXL-2014/6 (Sheldrick, 2014)'
_computing_structure_solution 'SHELXS-97 (Sheldrick 2008)'
_diffrn_ambient_temperature 173(2)
_diffrn_measured_fraction_theta_full 0.998
_diffrn_measured_fraction_theta_max 0.997
_diffrn_measurement_device_type 'Bruker APEX-II CCD'
_diffrn_measurement_method '\f and \w scans'
_diffrn_radiation_type MoK\a
_diffrn_radiation_wavelength 0.71073
_diffrn_reflns_av_R_equivalents 0.0722
_diffrn_reflns_av_unetI/netI 0.0472
_diffrn_reflns_Laue_measured_fraction_full 0.998
_diffrn_reflns_Laue_measured_fraction_max 0.997
_diffrn_reflns_limit_h_max 26
_diffrn_reflns_limit_h_min -26
_diffrn_reflns_limit_k_max 12
_diffrn_reflns_limit_k_min -12
_diffrn_reflns_limit_l_max 15
_diffrn_reflns_limit_l_min -15
_diffrn_reflns_number 26616
_diffrn_reflns_point_group_measured_fraction_full 0.998
_diffrn_reflns_point_group_measured_fraction_max 0.998
_diffrn_reflns_theta_full 25.242
_diffrn_reflns_theta_max 26.383
_diffrn_reflns_theta_min 3.296
_exptl_absorpt_coefficient_mu 1.613
_exptl_absorpt_correction_T_max 0.973
_exptl_absorpt_correction_T_min 0.836
_exptl_absorpt_correction_type multi-scan
_exptl_absorpt_process_details 'SADABS; Bruker,2012'
_exptl_crystal_colour colourless
_exptl_crystal_density_diffrn 1.530
_exptl_crystal_description Prism
_exptl_crystal_F_000 1028
_exptl_crystal_size_max 0.193
_exptl_crystal_size_mid 0.097
_exptl_crystal_size_min 0.017
_refine_diff_density_max 0.384
_refine_diff_density_min -0.698
_refine_diff_density_rms 0.070
_refine_ls_abs_structure_details
;
 Refined as an inversion twin.
;
_refine_ls_abs_structure_Flack 0.247(18)
_refine_ls_extinction_method none
_refine_ls_goodness_of_fit_ref 1.031
_refine_ls_hydrogen_treatment constr
_refine_ls_matrix_type full
_refine_ls_number_parameters 264
_refine_ls_number_reflns 4464
_refine_ls_number_restraints 1
_refine_ls_restrained_S_all 1.031
_refine_ls_R_factor_all 0.0392
_refine_ls_R_factor_gt 0.0323
_refine_ls_shift/su_max 0.000
_refine_ls_shift/su_mean 0.000
_refine_ls_structure_factor_coef Fsqd
_refine_ls_weighting_details 'w=1/[\s^2^(Fo^2^)+(0.0327P)^2^+0.7809P] where P=(Fo^2^+2Fc^2^)/3'
_refine_ls_weighting_scheme calc
_refine_ls_wR_factor_gt 0.0669
_refine_ls_wR_factor_ref 0.0697
_reflns_Friedel_coverage 0.891
_reflns_Friedel_fraction_full 0.999
_reflns_Friedel_fraction_max 0.999
_reflns_number_gt 4097
_reflns_number_total 4464
_reflns_threshold_expression 'I > 2\s(I)'
_cod_data_source_file ic502229w_si_003.cif
_cod_data_source_block shelx
_cod_database_code 4341815
_shelx_space_group_comment
;
The symmetry employed for this shelxl refinement is uniquely defined
by the following loop, which should always be used as a source of
symmetry information in preference to the above space-group names.
They are only intended as comments.
;
_shelxl_version_number 2014/6

loop_
_space_group_symop_operation_xyz
'x, y, z'
'-x, y, -z'
'x+1/2, y+1/2, z'
'-x+1/2, y+1/2, -z'

loop_
_atom_site_label
_atom_site_type_symbol
_atom_site_fract_x
_atom_site_fract_y
_atom_site_fract_z
_atom_site_U_iso_or_equiv
_atom_site_adp_type
_atom_site_occupancy
_atom_site_site_symmetry_order
_atom_site_calc_flag
_atom_site_refinement_flags_posn
_atom_site_refinement_flags_adp
_atom_site_refinement_flags_occupancy
Br Br 0.5000 0.47273(11) 0.0000 0.0977(5) Uani 1 2 d S T P
Ag Ag 0.5000 0.23034(4) 0.0000 0.02492(15) Uani 1 2 d S T P
P1 P 0.49862(6) -0.01820(12) 0.17690(10) 0.0165(2) Uani 1 1 d . . .
P2 P 0.40778(6) 0.09927(12) 0.02159(11) 0.0195(3) Uani 1 1 d . . .
P3 P 0.37491(6) -0.02775(12) -0.14000(10) 0.0167(2) Uani 1 1 d . . .
N N 0.5629(2) -0.0841(4) 0.1636(3) 0.0191(8) Uani 1 1 d . . .
C11 C 0.5396(2) 0.0901(5) 0.3163(4) 0.0211(10) Uani 1 1 d . . .
C12 C 0.5177(3) 0.2165(6) 0.3102(4) 0.0342(12) Uani 1 1 d . . .
H12 H 0.4789 0.2532 0.2286 0.041 Uiso 1 1 calc R U .
C13 C 0.5521(4) 0.2913(6) 0.4232(6) 0.0475(16) Uani 1 1 d . . .
H13 H 0.5362 0.3785 0.4189 0.057 Uiso 1 1 calc R U .
C14 C 0.6091(3) 0.2389(8) 0.5411(5) 0.0448(14) Uani 1 1 d . . .
H14 H 0.6324 0.2900 0.6182 0.054 Uiso 1 1 calc R U .
C15 C 0.6322(3) 0.1152(7) 0.5477(5) 0.0444(16) Uani 1 1 d . . .
H15 H 0.6720 0.0801 0.6295 0.053 Uiso 1 1 calc R U .
C16 C 0.5985(3) 0.0392(6) 0.4366(4) 0.0348(13) Uani 1 1 d . . .
H16 H 0.6153 -0.0475 0.4421 0.042 Uiso 1 1 calc R U .
C21 C 0.4601(2) -0.1515(7) 0.2205(4) 0.0239(10) Uani 1 1 d . . .
C22 C 0.4230(3) -0.1248(7) 0.2831(5) 0.0431(16) Uani 1 1 d . . .
H22 H 0.4178 -0.0381 0.3029 0.052 Uiso 1 1 calc R U .
C23 C 0.3942(4) -0.2263(9) 0.3158(7) 0.066(2) Uani 1 1 d . . .
H23 H 0.3691 -0.2091 0.3588 0.079 Uiso 1 1 calc R U .
C24 C 0.4010(4) -0.3515(8) 0.2873(7) 0.060(2) Uani 1 1 d . . .
H24 H 0.3811 -0.4205 0.3109 0.073 Uiso 1 1 calc R U .
C25 C 0.4363(4) -0.3772(7) 0.2252(6) 0.0508(18) Uani 1 1 d . . .
H25 H 0.4407 -0.4642 0.2050 0.061 Uiso 1 1 calc R U .
C26 C 0.4664(3) -0.2759(7) 0.1905(4) 0.0353(11) Uani 1 1 d . . .
H26 H 0.4908 -0.2940 0.1466 0.042 Uiso 1 1 calc R U .
C31 C 0.3013(2) 0.0655(5) -0.2809(4) 0.0201(10) Uani 1 1 d . . .
C32 C 0.3055(3) 0.1996(5) -0.2878(4) 0.0276(12) Uani 1 1 d . . .
H32 H 0.3448 0.2464 -0.2139 0.033 Uiso 1 1 calc R U .
C33 C 0.2528(3) 0.2649(5) -0.4014(5) 0.0323(13) Uani 1 1 d . . .
H33 H 0.2562 0.3565 -0.4053 0.039 Uiso 1 1 calc R U .
C34 C 0.1952(3) 0.1980(6) -0.5095(5) 0.0342(14) Uani 1 1 d . . .
H34 H 0.1592 0.2430 -0.5878 0.041 Uiso 1 1 calc R U .
C35 C 0.1904(3) 0.0662(6) -0.5028(4) 0.0343(13) Uani 1 1 d . . .
H35 H 0.1505 0.0203 -0.5768 0.041 Uiso 1 1 calc R U .
C36 C 0.2429(3) -0.0015(5) -0.3897(4) 0.0288(11) Uani 1 1 d . . .
H36 H 0.2390 -0.0930 -0.3867 0.035 Uiso 1 1 calc R U .
C41 C 0.3255(3) -0.1652(6) -0.1307(4) 0.0251(12) Uani 1 1 d . . .
C42 C 0.2678(3) -0.1432(8) -0.1080(5) 0.0370(14) Uani 1 1 d . . .
H42 H 0.2535 -0.0570 -0.1031 0.044 Uiso 1 1 calc R U .
C43 C 0.2319(4) -0.2471(9) -0.0927(5) 0.054(2) Uani 1 1 d . . .
H43 H 0.1933 -0.2319 -0.0762 0.064 Uiso 1 1 calc R U .
C44 C 0.2510(4) -0.3703(9) -0.1008(5) 0.058(2) Uani 1 1 d . . .
H44 H 0.2256 -0.4409 -0.0908 0.070 Uiso 1 1 calc R U .
C45 C 0.3072(4) -0.3939(7) -0.1236(6) 0.0490(19) Uani 1 1 d . . .
H45 H 0.3207 -0.4806 -0.1286 0.059 Uiso 1 1 calc R U .
C46 C 0.3447(3) -0.2903(6) -0.1395(5) 0.0337(14) Uani 1 1 d . . .
H46 H 0.3831 -0.3066 -0.1561 0.040 Uiso 1 1 calc R U .

loop_
_atom_site_aniso_label
_atom_site_aniso_U_11
_atom_site_aniso_U_22
_atom_site_aniso_U_33
_atom_site_aniso_U_23
_atom_site_aniso_U_13
_atom_site_aniso_U_12
Br 0.1192(11) 0.0208(6) 0.1601(14) 0.000 0.0826(11) 0.000
Ag 0.0249(3) 0.0191(3) 0.0233(3) 0.000 0.0089(2) 0.000
P1 0.0147(5) 0.0201(6) 0.0138(5) 0.0007(5) 0.0074(4) 0.0000(5)
P2 0.0149(6) 0.0251(7) 0.0156(5) -0.0011(5) 0.0069(5) 0.0034(5)
P3 0.0130(5) 0.0209(6) 0.0143(5) -0.0004(5) 0.0065(4) -0.0020(5)
N 0.0175(19) 0.020(2) 0.0190(18) 0.0013(15) 0.0099(16) 0.0020(16)
C11 0.017(2) 0.029(3) 0.018(2) -0.0039(19) 0.0104(18) -0.004(2)
C12 0.037(3) 0.031(3) 0.026(2) -0.005(3) 0.013(2) 0.005(3)
C13 0.057(4) 0.041(4) 0.036(3) -0.016(3) 0.022(3) -0.003(3)
C14 0.045(3) 0.058(4) 0.025(2) -0.021(3) 0.016(2) -0.019(4)
C15 0.035(3) 0.066(5) 0.019(3) -0.002(3) 0.007(2) -0.001(3)
C16 0.033(3) 0.043(4) 0.019(2) 0.002(2) 0.009(2) 0.006(2)
C21 0.020(2) 0.033(3) 0.016(2) 0.001(2) 0.0087(19) -0.007(2)
C22 0.045(3) 0.055(5) 0.045(3) -0.002(3) 0.035(3) -0.012(3)
C23 0.065(5) 0.096(7) 0.061(4) -0.001(4) 0.050(4) -0.029(4)
C24 0.068(5) 0.065(6) 0.048(4) 0.010(4) 0.032(4) -0.036(4)
C25 0.060(4) 0.035(4) 0.044(4) 0.004(3) 0.021(3) -0.022(3)
C26 0.035(3) 0.036(3) 0.030(2) 0.008(3) 0.015(2) -0.003(3)
C31 0.015(2) 0.030(3) 0.016(2) 0.0018(19) 0.0094(18) 0.0027(19)
C32 0.023(2) 0.031(4) 0.021(2) 0.0013(19) 0.0074(19) -0.002(2)
C33 0.033(3) 0.028(3) 0.029(3) 0.009(2) 0.014(2) 0.007(2)
C34 0.026(2) 0.047(4) 0.021(2) 0.007(2) 0.008(2) 0.014(2)
C35 0.025(3) 0.047(4) 0.015(2) -0.002(2) 0.002(2) 0.004(2)
C36 0.024(2) 0.035(3) 0.024(2) -0.003(2) 0.011(2) 0.002(2)
C41 0.020(2) 0.035(3) 0.012(2) -0.002(2) 0.0047(19) -0.012(2)
C42 0.027(3) 0.057(4) 0.025(3) -0.008(3) 0.014(2) -0.019(3)
C43 0.040(3) 0.088(7) 0.033(3) -0.003(4) 0.020(3) -0.031(4)
C44 0.048(4) 0.088(7) 0.018(3) 0.005(3) 0.006(3) -0.052(4)
C45 0.054(4) 0.038(4) 0.030(3) 0.003(3) 0.008(3) -0.022(3)
C46 0.033(3) 0.034(4) 0.024(2) 0.002(2) 0.009(2) -0.012(3)

loop_
_atom_type_symbol
_atom_type_description
_atom_type_scat_dispersion_real
_atom_type_scat_dispersion_imag
_atom_type_scat_source
C C 0.0033 0.0016 'International Tables Vol C Tables 4.2.6.8 and 6.1.1.4'
H H 0.0000 0.0000 'International Tables Vol C Tables 4.2.6.8 and 6.1.1.4'
N N 0.0061 0.0033 'International Tables Vol C Tables 4.2.6.8 and 6.1.1.4'
P P 0.1023 0.0942 'International Tables Vol C Tables 4.2.6.8 and 6.1.1.4'
Br Br -0.2901 2.4595 'International Tables Vol C Tables 4.2.6.8 and 6.1.1.4'
Ag Ag -0.8971 1.1015 'International Tables Vol C Tables 4.2.6.8 and 6.1.1.4'

loop_
_geom_angle_atom_site_label_1
_geom_angle_atom_site_label_2
_geom_angle_atom_site_label_3
_geom_angle
_geom_angle_site_symmetry_1
P2 Ag P2 114.26(6) 2_655
P2 Ag Br 122.87(3) 2_655
P2 Ag Br 122.87(3) .
N P1 C11 112.53(19) .
N P1 C21 104.3(2) .
C11 P1 C21 103.6(2) .
N P1 P2 121.26(14) .
C11 P1 P2 102.18(16) .
C21 P1 P2 111.80(16) .
P3 P2 P1 98.50(6) .
P3 P2 Ag 95.39(5) .
P1 P2 Ag 92.93(5) .
N P3 C41 106.4(2) 2_655
N P3 C31 110.87(19) 2_655
C41 P3 C31 105.6(2) .
N P3 P2 121.50(14) 2_655
C41 P3 P2 108.44(16) .
C31 P3 P2 103.01(16) .
P3 N P1 133.2(3) 2_655
C12 C11 C16 119.0(4) .
C12 C11 P1 124.6(3) .
C16 C11 P1 116.4(4) .
C11 C12 C13 120.2(5) .
C11 C12 H12 119.9 .
C13 C12 H12 119.9 .
C14 C13 C12 119.9(6) .
C14 C13 H13 120.0 .
C12 C13 H13 120.0 .
C15 C14 C13 120.3(5) .
C15 C14 H14 119.9 .
C13 C14 H14 119.9 .
C14 C15 C16 120.6(5) .
C14 C15 H15 119.7 .
C16 C15 H15 119.7 .
C15 C16 C11 120.0(5) .
C15 C16 H16 120.0 .
C11 C16 H16 120.0 .
C26 C21 C22 120.3(5) .
C26 C21 P1 120.3(4) .
C22 C21 P1 119.4(5) .
C23 C22 C21 118.9(7) .
C23 C22 H22 120.5 .
C21 C22 H22 120.5 .
C24 C23 C22 121.1(7) .
C24 C23 H23 119.5 .
C22 C23 H23 119.5 .
C25 C24 C23 119.9(6) .
C25 C24 H24 120.0 .
C23 C24 H24 120.0 .
C24 C25 C26 120.5(7) .
C24 C25 H25 119.8 .
C26 C25 H25 119.8 .
C21 C26 C25 119.3(5) .
C21 C26 H26 120.3 .
C25 C26 H26 120.3 .
C32 C31 C36 119.0(4) .
C32 C31 P3 122.3(3) .
C36 C31 P3 118.4(4) .
C33 C32 C31 120.4(4) .
C33 C32 H32 119.8 .
C31 C32 H32 119.8 .
C32 C33 C34 120.4(5) .
C32 C33 H33 119.8 .
C34 C33 H33 119.8 .
C35 C34 C33 119.4(5) .
C35 C34 H34 120.3 .
C33 C34 H34 120.3 .
C34 C35 C36 121.1(5) .
C34 C35 H35 119.4 .
C36 C35 H35 119.4 .
C35 C36 C31 119.6(5) .
C35 C36 H36 120.2 .
C31 C36 H36 120.2 .
C46 C41 C42 119.4(6) .
C46 C41 P3 122.1(4) .
C42 C41 P3 118.4(5) .
C43 C42 C41 119.8(8) .
C43 C42 H42 120.1 .
C41 C42 H42 120.1 .
C44 C43 C42 120.8(6) .
C44 C43 H43 119.6 .
C42 C43 H43 119.6 .
C43 C44 C45 120.2(6) .
C43 C44 H44 119.9 .
C45 C44 H44 119.9 .
C44 C45 C46 120.3(7) .
C44 C45 H45 119.9 .
C46 C45 H45 119.9 .
C41 C46 C45 119.5(6) .
C41 C46 H46 120.2 .
C45 C46 H46 120.2 .

loop_
_geom_bond_atom_site_label_1
_geom_bond_atom_site_label_2
_geom_bond_distance
_geom_bond_site_symmetry_2
Br Ag 2.5000(12) .
Ag P2 2.4906(12) 2_655
Ag P2 2.4907(12) .
P1 N 1.596(4) .
P1 C11 1.816(5) .
P1 C21 1.821(6) .
P1 P2 2.1625(16) .
P2 P3 2.1546(16) .
P3 N 1.596(4) 2_655
P3 C41 1.797(6) .
P3 C31 1.823(4) .
N P3 1.596(4) 2_655
C11 C12 1.370(8) .
C11 C16 1.396(6) .
C12 C13 1.393(7) .
C12 H12 0.9500 .
C13 C14 1.375(8) .
C13 H13 0.9500 .
C14 C15 1.350(10) .
C14 H14 0.9500 .
C15 C16 1.384(7) .
C15 H15 0.9500 .
C16 H16 0.9500 .
C21 C26 1.362(10) .
C21 C22 1.398(7) .
C22 C23 1.377(9) .
C22 H22 0.9500 .
C23 C24 1.367(11) .
C23 H23 0.9500 .
C24 C25 1.356(10) .
C24 H24 0.9500 .
C25 C26 1.405(8) .
C25 H25 0.9500 .
C26 H26 0.9500 .
C31 C32 1.391(7) .
C31 C36 1.392(6) .
C32 C33 1.381(6) .
C32 H32 0.9500 .
C33 C34 1.382(7) .
C33 H33 0.9500 .
C34 C35 1.368(8) .
C34 H34 0.9500 .
C35 C36 1.389(7) .
C35 H35 0.9500 .
C36 H36 0.9500 .
C41 C46 1.374(9) .
C41 C42 1.403(7) .
C42 C43 1.382(10) .
C42 H42 0.9500 .
C43 C44 1.353(12) .
C43 H43 0.9500 .
C44 C45 1.376(11) .
C44 H44 0.9500 .
C45 C46 1.402(8) .
C45 H45 0.9500 .
C46 H46 0.9500 .

loop_
_geom_hbond_atom_site_label_D
_geom_hbond_atom_site_label_H
_geom_hbond_atom_site_label_A
_geom_hbond_distance_DH
_geom_hbond_distance_HA
_geom_hbond_distance_DA
_geom_hbond_angle_DHA
_geom_hbond_site_symmetry_A
C26 H26 Br 0.95 3.08 3.825(7) 136.1 1_545
C46 H46 Br 0.95 3.10 3.636(6) 117.6 1_545

loop_
_geom_torsion_atom_site_label_1
_geom_torsion_atom_site_label_2
_geom_torsion_atom_site_label_3
_geom_torsion_atom_site_label_4
_geom_torsion
_geom_torsion_site_symmetry_1
_geom_torsion_site_symmetry_4
C11 P1 N P3 -62.3(4) . 2_655
C21 P1 N P3 -173.9(3) . 2_655
P2 P1 N P3 59.0(4) . 2_655
N P1 C11 C12 127.0(4) . .
C21 P1 C11 C12 -120.9(4) . .
P2 P1 C11 C12 -4.6(4) . .
N P1 C11 C16 -51.8(4) . .
C21 P1 C11 C16 60.3(4) . .
P2 P1 C11 C16 176.6(4) . .
C16 C11 C12 C13 -2.0(8) . .
P1 C11 C12 C13 179.2(4) . .
C11 C12 C13 C14 1.0(9) . .
C12 C13 C14 C15 0.3(9) . .
C13 C14 C15 C16 -0.6(9) . .
C14 C15 C16 C11 -0.4(9) . .
C12 C11 C16 C15 1.7(8) . .
P1 C11 C16 C15 -179.4(4) . .
N P1 C21 C26 -23.1(4) . .
C11 P1 C21 C26 -141.1(4) . .
P2 P1 C21 C26 109.6(4) . .
N P1 C21 C22 157.9(4) . .
C11 P1 C21 C22 39.9(4) . .
P2 P1 C21 C22 -69.4(4) . .
C26 C21 C22 C23 1.1(8) . .
P1 C21 C22 C23 -179.9(5) . .
C21 C22 C23 C24 -0.3(11) . .
C22 C23 C24 C25 -0.4(12) . .
C23 C24 C25 C26 0.4(11) . .
C22 C21 C26 C25 -1.1(7) . .
P1 C21 C26 C25 180.0(4) . .
C24 C25 C26 C21 0.3(8) . .
N P3 C31 C32 -95.4(4) 2_655 .
C41 P3 C31 C32 149.7(4) . .
P2 P3 C31 C32 36.0(4) . .
N P3 C31 C36 78.5(4) 2_655 .
C41 P3 C31 C36 -36.3(4) . .
P2 P3 C31 C36 -150.0(3) . .
C36 C31 C32 C33 -0.5(7) . .
P3 C31 C32 C33 173.4(4) . .
C31 C32 C33 C34 0.1(7) . .
C32 C33 C34 C35 0.4(8) . .
C33 C34 C35 C36 -0.6(8) . .
C34 C35 C36 C31 0.3(8) . .
C32 C31 C36 C35 0.3(7) . .
P3 C31 C36 C35 -173.9(4) . .
N P3 C41 C46 1.9(4) 2_655 .
C31 P3 C41 C46 119.8(4) . .
P2 P3 C41 C46 -130.4(4) . .
N P3 C41 C42 178.9(4) 2_655 .
C31 P3 C41 C42 -63.1(4) . .
P2 P3 C41 C42 46.7(4) . .
C46 C41 C42 C43 1.0(7) . .
P3 C41 C42 C43 -176.2(4) . .
C41 C42 C43 C44 -0.7(8) . .
C42 C43 C44 C45 0.5(9) . .
C43 C44 C45 C46 -0.4(9) . .
C42 C41 C46 C45 -0.9(7) . .
P3 C41 C46 C45 176.1(4) . .
C44 C45 C46 C41 0.7(8) . .
